data_7040305
loop_
_publ_author_name
'Joksimovi\'c, Nenad'
'Baski\'c, Dejan'
'Popovi\'c, Suzana'
'Zari\'c, Milan'
'Kosani\'c, Marijana'
'Rankovi\'c, Branislav'
'Stanojkovi\'c, Tatjana'
'Novakovi\'c, Sladjana B'
'Davidovi\'c, Goran'
'Bugar\<ci\'c, Zorica'
'Jankovi\'c, Nenad'

_publ_section_title
;
 Synthesis, characterization, biological activity, DNA and BSA binding
 study: novel copper(ii) complexes with
 2-hydroxy-4-aryl-4-oxo-2-butenoate.
;
_journal_issue 38
_journal_name_full 'Dalton transactions (Cambridge, England : 2003)'
_journal_page_first 15067
_journal_page_last 15077
_journal_paper_doi 10.1039/c6dt02257j
_journal_volume 45
_journal_year 2016
_chemical_formula_moiety 'C26 H28 Cu O11'
_chemical_formula_sum 'C26 H28 Cu O11'
_chemical_formula_weight 580.02
_chemical_name_systematic 'Aqua bis[ethyl 2,4-dioxo-\kO^2^,\kO^4^-4-(3-metoxyphenyl)butanoato]copper(II)'
_space_group_crystal_system triclinic
_space_group_IT_number 2
_space_group_name_Hall '-P 1'
_space_group_name_H-M_alt 'P -1'
_symmetry_space_group_name_Hall '-P 1'
_symmetry_space_group_name_H-M 'P -1'
_atom_sites_solution_hydrogens mixed
_audit_creation_method SHELXL-2014/6
_audit_update_record
;
2016-05-25 deposited with the CCDC.
2016-08-15 downloaded from the CCDC.
;
_cell_angle_alpha 89.060(3)
_cell_angle_beta 85.122(3)
_cell_angle_gamma 89.476(3)
_cell_formula_units_Z 2
_cell_length_a 8.8036(3)
_cell_length_b 11.6698(4)
_cell_length_c 12.9590(5)
_cell_measurement_reflns_used 4619
_cell_measurement_temperature 293(2)
_cell_measurement_theta_max 28.7190
_cell_measurement_theta_min 3.7500
_cell_volume 1326.32(8)
_computing_cell_refinement
;
CrysAlisPro, Agilent Technologies,
Version 1.171.37.35 (release 13-08-2014 CrysAlis171 .NET)
(compiled Aug 13 2014,18:06:01)
;
_computing_data_collection
;
CrysAlisPro, Agilent Technologies,
Version 1.171.37.35 (release 13-08-2014 CrysAlis171 .NET)
(compiled Aug 13 2014,18:06:01)
;
_computing_data_reduction
;
CrysAlisPro, Agilent Technologies,
Version 1.171.37.35 (release 13-08-2014 CrysAlis171 .NET)
(compiled Aug 13 2014,18:06:01)
;
_computing_structure_refinement 'SHELXL-2014/6 (Sheldrick, 2014)'
_diffrn_ambient_temperature 293(2)
_diffrn_detector_area_resol_mean 16.3280
_diffrn_measured_fraction_theta_full 0.997
_diffrn_measured_fraction_theta_max 0.867
_diffrn_measurement_device_type 'Xcalibur, Sapphire3, Gemini'
_diffrn_measurement_method '\w scans'
_diffrn_radiation_type 'Mo K\a'
_diffrn_radiation_wavelength 0.71073
_diffrn_reflns_av_R_equivalents 0.0289
_diffrn_reflns_av_unetI/netI 0.0363
_diffrn_reflns_Laue_measured_fraction_full 0.997
_diffrn_reflns_Laue_measured_fraction_max 0.867
_diffrn_reflns_limit_h_max 11
_diffrn_reflns_limit_h_min -11
_diffrn_reflns_limit_k_max 14
_diffrn_reflns_limit_k_min -14
_diffrn_reflns_limit_l_max 17
_diffrn_reflns_limit_l_min -17
_diffrn_reflns_number 15602
_diffrn_reflns_point_group_measured_fraction_full 0.997
_diffrn_reflns_point_group_measured_fraction_max 0.867
_diffrn_reflns_theta_full 26.000
_diffrn_reflns_theta_max 29.117
_diffrn_reflns_theta_min 3.188
_diffrn_source 'Enhance (Mo) X-ray Source'
_exptl_absorpt_coefficient_mu 0.883
_exptl_absorpt_correction_T_max 0.941
_exptl_absorpt_correction_T_min 0.863
_exptl_absorpt_correction_type analytical
_exptl_absorpt_process_details
;
CrysAlisPro, Agilent Technologies,
Version 1.171.37.35 (release 13-08-2014 CrysAlis171 .NET)
(compiled Aug 13 2014,18:06:01)
Analytical numeric absorption correction using a multifaceted crystal
            model based on expressions derived by R.C. Clark & J.S. Reid.
(Clark, R. C. & Reid, J. S. (1995). Acta Cryst. A51, 887-897)
Empirical absorption correction using spherical harmonics,
 implemented in SCALE3 ABSPACK scaling algorithm.
;
_exptl_crystal_colour green
_exptl_crystal_density_diffrn 1.452
_exptl_crystal_description prism
_exptl_crystal_F_000 602
_exptl_crystal_size_max 0.5493
_exptl_crystal_size_mid 0.1222
_exptl_crystal_size_min 0.0730
_refine_diff_density_max 0.594
_refine_diff_density_min -0.656
_refine_diff_density_rms 0.162
_refine_ls_extinction_method none
_refine_ls_goodness_of_fit_ref 1.118
_refine_ls_hydrogen_treatment mixed
_refine_ls_matrix_type full
_refine_ls_number_parameters 349
_refine_ls_number_reflns 6168
_refine_ls_number_restraints 0
_refine_ls_restrained_S_all 1.118
_refine_ls_R_factor_all 0.0677
_refine_ls_R_factor_gt 0.0455
_refine_ls_shift/su_max 0.001
_refine_ls_shift/su_mean 0.000
_refine_ls_structure_factor_coef Fsqd
_refine_ls_weighting_details 'w=1/[\s^2^(Fo^2^)+(0.0880P)^2^+0.0291P] where P=(Fo^2^+2Fc^2^)/3'
_refine_ls_weighting_scheme calc
_refine_ls_wR_factor_gt 0.1269
_refine_ls_wR_factor_ref 0.1520
_reflns_Friedel_coverage 0.000
_reflns_number_gt 4718
_reflns_number_total 6168
_reflns_threshold_expression 'I > 2\s(I)'
_cod_data_source_file c6dt02257j2.cif
_cod_data_source_block shelx
_cod_depositor_comments
;Adding full bibliography for 7040305.cif.

 Adding full bibliography for 7040305.cif.
;
_cod_database_code 7040305
_shelx_space_group_comment
;
The symmetry employed for this shelxl refinement is uniquely defined
by the following loop, which should always be used as a source of
symmetry information in preference to the above space-group names.
They are only intended as comments.
;
_shelxl_version_number 2014/6

loop_
_space_group_symop_operation_xyz
'x, y, z'
'-x, -y, -z'

loop_
_atom_site_label
_atom_site_type_symbol
_atom_site_fract_x
_atom_site_fract_y
_atom_site_fract_z
_atom_site_U_iso_or_equiv
_atom_site_adp_type
_atom_site_occupancy
_atom_site_site_symmetry_order
_atom_site_calc_flag
_atom_site_refinement_flags_posn
_atom_site_refinement_flags_adp
Cu1 Cu 0.78732(3) 0.46170(3) 0.48638(2) 0.04419(14) Uani 1 1 d . .
O1A O 0.6014(3) 0.7550(2) 0.76802(18) 0.0688(6) Uani 1 1 d . .
O1B O 0.5700(2) 0.59229(16) 0.20616(14) 0.0484(4) Uani 1 1 d . .
O2A O 0.5303(3) 0.7730(2) 0.6091(2) 0.0754(7) Uani 1 1 d . .
O2B O 0.6660(3) 0.4584(2) 0.09778(17) 0.0774(7) Uani 1 1 d . .
O3A O 0.7075(2) 0.60155(16) 0.54619(15) 0.0516(5) Uani 1 1 d . .
O3B O 0.6947(2) 0.50118(16) 0.36097(14) 0.0452(4) Uani 1 1 d . .
O4A O 0.9030(2) 0.43042(17) 0.60342(15) 0.0526(5) Uani 1 1 d . .
O4B O 0.8879(2) 0.32938(16) 0.42681(14) 0.0472(4) Uani 1 1 d . .
O5A O 1.2199(2) 0.1602(2) 0.79007(19) 0.0682(6) Uani 1 1 d . .
O5B O 1.2154(3) 0.0034(2) 0.4551(2) 0.0794(7) Uani 1 1 d . .
O1W O 0.5755(2) 0.35781(16) 0.56308(15) 0.0519(5) Uani 1 1 d . .
H1W H 0.5159 0.3166 0.5169 0.071(10) Uiso 1 1 d R .
H2W H 0.5084 0.3920 0.6001 0.067(10) Uiso 1 1 d R .
C1A C 0.4958(10) 0.8680(6) 0.9024(4) 0.182(4) Uani 1 1 d . .
H1A1 H 0.4453 0.8034 0.9364 0.273 Uiso 1 1 calc R U
H1A2 H 0.4399 0.9368 0.9203 0.273 Uiso 1 1 calc R U
H1A3 H 0.5971 0.8733 0.9240 0.273 Uiso 1 1 calc R U
C1B C 0.4104(4) 0.7489(3) 0.1672(3) 0.0632(8) Uani 1 1 d . .
H1B1 H 0.3490 0.7266 0.2289 0.095 Uiso 1 1 calc R U
H1B2 H 0.3462 0.7805 0.1174 0.095 Uiso 1 1 calc R U
H1B3 H 0.4826 0.8055 0.1838 0.095 Uiso 1 1 calc R U
C2A C 0.5034(5) 0.8539(3) 0.7958(3) 0.0828(11) Uani 1 1 d . .
H2A1 H 0.5446 0.9223 0.7607 0.099 Uiso 1 1 calc R U
H2A2 H 0.4020 0.8416 0.7743 0.099 Uiso 1 1 calc R U
C2B C 0.4943(3) 0.6458(3) 0.1225(2) 0.0583(8) Uani 1 1 d . .
H2B1 H 0.4236 0.5928 0.0957 0.070 Uiso 1 1 calc R U
H2B2 H 0.5685 0.6687 0.0665 0.070 Uiso 1 1 calc R U
C3A C 0.6020(3) 0.7252(2) 0.6708(2) 0.0507(7) Uani 1 1 d . .
C3B C 0.6508(3) 0.4989(2) 0.1820(2) 0.0461(6) Uani 1 1 d . .
C4A C 0.7034(3) 0.6210(2) 0.6426(2) 0.0441(6) Uani 1 1 d . .
C4B C 0.7231(3) 0.4489(2) 0.27596(19) 0.0387(5) Uani 1 1 d . .
C5A C 0.7741(3) 0.5601(2) 0.7180(2) 0.0449(6) Uani 1 1 d . .
H5A H 0.7560 0.5819 0.7867 0.054 Uiso 1 1 calc R U
C5B C 0.8124(3) 0.3522(2) 0.2572(2) 0.0446(6) Uani 1 1 d . .
H5B H 0.8223 0.3235 0.1904 0.054 Uiso 1 1 calc R U
C6A C 0.8723(3) 0.4661(2) 0.6947(2) 0.0407(5) Uani 1 1 d . .
C6B C 0.8887(3) 0.2952(2) 0.3338(2) 0.0401(5) Uani 1 1 d . .
C7A C 0.9466(3) 0.4005(2) 0.7765(2) 0.0423(6) Uani 1 1 d . .
C7B C 0.9774(3) 0.1882(2) 0.3110(2) 0.0437(6) Uani 1 1 d . .
C8A C 1.0484(3) 0.3128(2) 0.7431(2) 0.0460(6) Uani 1 1 d . .
H8A H 1.0688 0.2997 0.6727 0.055 Uiso 1 1 calc R U
C8B C 1.0591(3) 0.1416(2) 0.3884(2) 0.0485(6) Uani 1 1 d . .
H8B H 1.0595 0.1791 0.4511 0.058 Uiso 1 1 calc R U
C9A C 1.1184(3) 0.2461(3) 0.8145(2) 0.0518(7) Uani 1 1 d . .
C9B C 1.1405(3) 0.0397(2) 0.3740(3) 0.0577(8) Uani 1 1 d . .
C10A C 1.0850(4) 0.2650(3) 0.9202(3) 0.0643(8) Uani 1 1 d . .
H10A H 1.1302 0.2194 0.9688 0.077 Uiso 1 1 calc R U
C10B C 1.1400(4) -0.0159(3) 0.2804(3) 0.0695(9) Uani 1 1 d . .
H10B H 1.1934 -0.0845 0.2697 0.083 Uiso 1 1 calc R U
C11A C 0.9852(4) 0.3514(3) 0.9524(2) 0.0635(8) Uani 1 1 d . .
H11A H 0.9639 0.3638 1.0228 0.076 Uiso 1 1 calc R U
C11B C 1.0593(4) 0.0314(3) 0.2030(3) 0.0743(10) Uani 1 1 d . .
H11B H 1.0596 -0.0059 0.1401 0.089 Uiso 1 1 calc R U
C12A C 0.9162(3) 0.4198(3) 0.8816(2) 0.0534(7) Uani 1 1 d . .
H12A H 0.8499 0.4784 0.9042 0.064 Uiso 1 1 calc R U
C12B C 0.9786(4) 0.1322(3) 0.2169(3) 0.0606(8) Uani 1 1 d . .
H12B H 0.9252 0.1628 0.1638 0.073 Uiso 1 1 calc R U
C13A C 1.2554(4) 0.1372(3) 0.6825(3) 0.0794(11) Uani 1 1 d . .
H13A H 1.1644 0.1148 0.6523 0.119 Uiso 1 1 calc R U
H13B H 1.3294 0.0763 0.6753 0.119 Uiso 1 1 calc R U
H13C H 1.2960 0.2049 0.6477 0.119 Uiso 1 1 calc R U
C13B C 1.2990(5) -0.1011(3) 0.4469(4) 0.1013(15) Uani 1 1 d . .
H13D H 1.2303 -0.1632 0.4393 0.152 Uiso 1 1 calc R U
H13E H 1.3514 -0.1135 0.5082 0.152 Uiso 1 1 calc R U
H13F H 1.3719 -0.0972 0.3875 0.152 Uiso 1 1 calc R U

loop_
_atom_site_aniso_label
_atom_site_aniso_U_11
_atom_site_aniso_U_22
_atom_site_aniso_U_33
_atom_site_aniso_U_23
_atom_site_aniso_U_13
_atom_site_aniso_U_12
Cu1 0.0548(2) 0.0399(2) 0.0385(2) -0.00584(13) -0.00847(14) 0.02117(14)
O1A 0.0771(14) 0.0613(14) 0.0670(14) -0.0203(11) 0.0012(12) 0.0235(11)
O1B 0.0531(10) 0.0513(11) 0.0411(10) 0.0033(8) -0.0083(8) 0.0165(8)
O2A 0.0815(15) 0.0605(14) 0.0864(17) -0.0169(12) -0.0209(13) 0.0367(12)
O2B 0.1013(17) 0.0891(17) 0.0435(12) -0.0145(11) -0.0189(12) 0.0439(14)
O3A 0.0645(12) 0.0429(10) 0.0487(11) -0.0098(8) -0.0130(9) 0.0211(8)
O3B 0.0527(10) 0.0453(10) 0.0371(9) -0.0019(7) -0.0025(8) 0.0192(8)
O4A 0.0604(11) 0.0553(11) 0.0429(10) -0.0090(8) -0.0112(9) 0.0257(9)
O4B 0.0593(11) 0.0426(10) 0.0394(10) -0.0035(8) -0.0049(8) 0.0237(8)
O5A 0.0659(13) 0.0654(14) 0.0740(15) 0.0114(11) -0.0141(12) 0.0194(11)
O5B 0.0885(16) 0.0595(14) 0.0873(17) 0.0132(12) 0.0021(13) 0.0401(12)
O1W 0.0495(10) 0.0506(11) 0.0547(11) -0.0030(9) -0.0003(9) 0.0145(8)
C1A 0.303(9) 0.160(6) 0.077(3) -0.033(4) 0.008(5) 0.141(6)
C1B 0.0595(17) 0.0596(19) 0.071(2) 0.0096(15) -0.0117(15) 0.0190(14)
C2A 0.093(3) 0.067(2) 0.087(3) -0.024(2) 0.005(2) 0.0303(19)
C2B 0.0565(17) 0.072(2) 0.0472(16) 0.0084(14) -0.0114(13) 0.0199(14)
C3A 0.0483(15) 0.0436(15) 0.0602(18) -0.0149(13) -0.0019(13) 0.0065(11)
C3B 0.0471(14) 0.0514(15) 0.0394(14) 0.0002(11) -0.0025(11) 0.0087(11)
C4A 0.0418(13) 0.0338(13) 0.0567(16) -0.0075(11) -0.0025(12) 0.0066(10)
C4B 0.0404(12) 0.0384(13) 0.0364(12) 0.0023(10) 0.0007(10) 0.0043(10)
C5A 0.0481(14) 0.0443(14) 0.0417(14) -0.0076(11) 0.0010(11) 0.0051(11)
C5B 0.0513(14) 0.0427(14) 0.0394(13) -0.0030(11) -0.0010(11) 0.0094(11)
C6A 0.0414(12) 0.0410(13) 0.0399(13) -0.0049(10) -0.0051(11) 0.0021(10)
C6B 0.0408(12) 0.0336(12) 0.0444(14) -0.0008(10) 0.0033(10) 0.0060(9)
C7A 0.0402(13) 0.0430(14) 0.0446(14) -0.0036(11) -0.0082(11) -0.0004(10)
C7B 0.0435(13) 0.0318(12) 0.0539(15) -0.0035(11) 0.0076(12) 0.0054(10)
C8A 0.0445(14) 0.0471(15) 0.0472(15) 0.0022(11) -0.0080(11) 0.0010(11)
C8B 0.0520(15) 0.0353(13) 0.0558(16) 0.0004(11) 0.0073(12) 0.0122(11)
C9A 0.0456(14) 0.0506(16) 0.0601(18) 0.0102(13) -0.0114(13) 0.0016(12)
C9B 0.0525(16) 0.0381(14) 0.079(2) 0.0094(14) 0.0115(15) 0.0139(11)
C10A 0.069(2) 0.071(2) 0.0556(18) 0.0175(15) -0.0227(16) -0.0043(16)
C10B 0.070(2) 0.0364(15) 0.099(3) -0.0135(16) 0.0151(19) 0.0163(13)
C11A 0.074(2) 0.077(2) 0.0403(15) 0.0032(14) -0.0100(14) -0.0014(17)
C11B 0.085(2) 0.057(2) 0.081(2) -0.0308(18) -0.003(2) 0.0213(17)
C12A 0.0558(16) 0.0591(18) 0.0459(16) -0.0029(13) -0.0080(13) 0.0002(13)
C12B 0.0665(18) 0.0528(17) 0.0624(19) -0.0165(14) -0.0043(15) 0.0142(14)
C13A 0.065(2) 0.075(2) 0.096(3) 0.008(2) 0.0012(19) 0.0295(17)
C13B 0.101(3) 0.074(3) 0.122(4) 0.032(2) 0.019(3) 0.059(2)

loop_
_atom_type_symbol
_atom_type_description
_atom_type_scat_dispersion_real
_atom_type_scat_dispersion_imag
_atom_type_scat_source
C C 0.0033 0.0016 'International Tables Vol C Tables 4.2.6.8 and 6.1.1.4'
H H 0.0000 0.0000 'International Tables Vol C Tables 4.2.6.8 and 6.1.1.4'
O O 0.0106 0.0060 'International Tables Vol C Tables 4.2.6.8 and 6.1.1.4'
Cu Cu 0.3201 1.2651 'International Tables Vol C Tables 4.2.6.8 and 6.1.1.4'

loop_
_geom_angle_atom_site_label_1
_geom_angle_atom_site_label_2
_geom_angle_atom_site_label_3
_geom_angle
O4B Cu1 O3A 173.92(8)
O4B Cu1 O4A 85.48(8)
O3A Cu1 O4A 91.64(8)
O4B Cu1 O3B 93.06(8)
O3A Cu1 O3B 89.13(8)
O4A Cu1 O3B 172.81(8)
O4B Cu1 O1W 94.33(8)
O3A Cu1 O1W 91.11(8)
O4A Cu1 O1W 91.81(8)
O3B Cu1 O1W 95.32(7)
C3A O1A C2A 114.2(3)
C3B O1B C2B 115.8(2)
C4A O3A Cu1 122.80(17)
C4B O3B Cu1 123.67(16)
C6A O4A Cu1 126.23(17)
C6B O4B Cu1 127.76(16)
C9A O5A C13A 117.4(2)
C9B O5B C13B 118.7(3)
C1A C2A O1A 109.1(4)
O1B C2B C1B 106.6(2)
O2A C3A O1A 124.0(3)
O2A C3A C4A 122.1(3)
O1A C3A C4A 113.9(3)
O2B C3B O1B 124.7(3)
O2B C3B C4B 123.9(2)
O1B C3B C4B 111.4(2)
O3A C4A C5A 128.3(2)
O3A C4A C3A 110.8(2)
C5A C4A C3A 120.9(3)
O3B C4B C5B 128.3(2)
O3B C4B C3B 116.5(2)
C5B C4B C3B 115.3(2)
C4A C5A C6A 122.6(2)
C4B C5B C6B 123.3(2)
O4A C6A C5A 122.9(2)
O4A C6A C7A 114.9(2)
C5A C6A C7A 122.1(2)
O4B C6B C5B 123.7(2)
O4B C6B C7B 115.1(2)
C5B C6B C7B 121.3(2)
C12A C7A C8A 119.8(3)
C12A C7A C6A 123.4(2)
C8A C7A C6A 116.8(2)
C8B C7B C12B 119.1(2)
C8B C7B C6B 117.9(2)
C12B C7B C6B 122.9(3)
C9A C8A C7A 120.2(3)
C7B C8B C9B 121.2(3)
O5A C9A C8A 124.7(3)
O5A C9A C10A 115.7(3)
C8A C9A C10A 119.6(3)
O5B C9B C10B 125.2(3)
O5B C9B C8B 115.5(3)
C10B C9B C8B 119.3(3)
C11A C10A C9A 119.9(3)
C11B C10B C9B 119.3(3)
C10A C11A C12A 121.1(3)
C12B C11B C10B 121.6(3)
C11A C12A C7A 119.5(3)
C11B C12B C7B 119.5(3)

loop_
_geom_bond_atom_site_label_1
_geom_bond_atom_site_label_2
_geom_bond_distance
Cu1 O4B 1.9135(17)
Cu1 O3A 1.9200(18)
Cu1 O4A 1.9256(18)
Cu1 O3B 1.9268(18)
Cu1 O1W 2.3711(19)
O1A C3A 1.312(4)
O1A C2A 1.466(4)
O1B C3B 1.323(3)
O1B C2B 1.450(3)
O2A C3A 1.188(4)
O2B C3B 1.194(3)
O3A C4A 1.271(3)
O3B C4B 1.273(3)
O4A C6A 1.267(3)
O4B C6B 1.275(3)
O5A C9A 1.360(4)
O5A C13A 1.432(4)
O5B C9B 1.348(4)
O5B C13B 1.419(4)
C1A C2A 1.389(6)
C1B C2B 1.505(4)
C3A C4A 1.532(3)
C3B C4B 1.526(3)
C4A C5A 1.386(4)
C4B C5B 1.382(3)
C5A C6A 1.411(3)
C5B C6B 1.401(4)
C6A C7A 1.491(4)
C6B C7B 1.487(3)
C7A C12A 1.387(4)
C7A C8A 1.403(4)
C7B C8B 1.384(4)
C7B C12B 1.392(4)
C8A C9A 1.381(4)
C8B C9B 1.389(3)
C9A C10A 1.397(5)
C9B C10B 1.386(5)
C10A C11A 1.377(5)
C10B C11B 1.382(5)
C11A C12A 1.382(4)
C11B C12B 1.376(4)
